data_7039144
loop_
_publ_author_name
'Cao, Hou-Ji'
'Zhao, Qianyi'
'Zhang, Qian-Fan'
'Li, Jiaxuan'
'Hamilton, Ewan J. M.'
'Zhang, Jie'
'Wang, Lai-Sheng'
'Chen, Xuenian'

_publ_section_title
;
 Catalyst design based on agostic interactions: synthesis,
 characterization, and catalytic activity of bis(pyrazolyl)borate copper
 complexes.
;
_journal_issue 25
_journal_name_full 'Dalton transactions (Cambridge, England : 2003)'
_journal_page_first 10194
_journal_page_last 10199
_journal_paper_doi 10.1039/c6dt01272h
_journal_volume 45
_journal_year 2016
_chemical_formula_sum 'C40 H64 B2 Cu2 N8'
_chemical_formula_weight 805.69
_space_group_crystal_system monoclinic
_space_group_IT_number 15
_space_group_name_Hall '-C 2yc'
_space_group_name_H-M_alt 'C 1 2/c 1'
_symmetry_space_group_name_Hall '-C 2yc'
_symmetry_space_group_name_H-M 'C 1 2/c 1'
_atom_sites_solution_hydrogens geom
_audit_update_record
;
2015-12-16 deposited with the CCDC.
2016-04-28 downloaded from the CCDC.
;
_cell_angle_alpha 90
_cell_angle_beta 98.618(2)
_cell_angle_gamma 90
_cell_formula_units_Z 4
_cell_length_a 20.5734(14)
_cell_length_b 18.8925(14)
_cell_length_c 10.6494(7)
_cell_measurement_reflns_used 7894
_cell_measurement_temperature 103.(2)
_cell_measurement_theta_max 31.1818
_cell_measurement_theta_min 2.3077
_cell_volume 4092.5(5)
_computing_cell_refinement 'SAINT V8.34A (Bruker AXS Inc., 2013)'
_computing_data_collection 'APEX2 (Bruker AXS Inc., 2014)'
_computing_data_reduction 'SAINT V8.34A (Bruker AXS Inc., 2013)'
_computing_molecular_graphics 'XP (Bruker AXS Inc., 2014)'
_computing_publication_material 'APEX2 (Bruker AXS Inc., 2014)'
_computing_structure_refinement 'SHELXL-2014/6 (Sheldrick, 2014)'
_computing_structure_solution 'SHELXT (Bruker AXS Inc., 2014)'
_diffrn_ambient_temperature 103.(2)
_diffrn_detector_area_resol_mean 8.3333
_diffrn_measured_fraction_theta_full 0.995
_diffrn_measured_fraction_theta_max 0.995
_diffrn_measurement_device_type 'CCD area detector'
_diffrn_measurement_method 'phi and omega scans'
_diffrn_radiation_monochromator graphite
_diffrn_radiation_type MoK\a
_diffrn_radiation_wavelength 0.71073
_diffrn_reflns_av_R_equivalents 0.0565
_diffrn_reflns_av_unetI/netI 0.0482
_diffrn_reflns_limit_h_max 29
_diffrn_reflns_limit_h_min -31
_diffrn_reflns_limit_k_max 28
_diffrn_reflns_limit_k_min -28
_diffrn_reflns_limit_l_max 16
_diffrn_reflns_limit_l_min -15
_diffrn_reflns_number 35407
_diffrn_reflns_theta_full 32.63
_diffrn_reflns_theta_max 32.63
_diffrn_reflns_theta_min 2.16
_diffrn_source 'fine-focus sealed tube'
_exptl_absorpt_coefficient_mu 1.078
_exptl_absorpt_correction_T_max 0.81
_exptl_absorpt_correction_T_min 0.60
_exptl_absorpt_correction_type multi-scan
_exptl_absorpt_process_details 'SADABS V2014/4 (Bruker AXS Inc.)'
_exptl_crystal_colour colorless
_exptl_crystal_density_diffrn 1.308
_exptl_crystal_density_method 'not measured'
_exptl_crystal_description block
_exptl_crystal_F_000 1712
_exptl_crystal_size_max 0.420
_exptl_crystal_size_mid 0.400
_exptl_crystal_size_min 0.210
_refine_diff_density_max 0.636
_refine_diff_density_min -0.375
_refine_ls_extinction_method none
_refine_ls_goodness_of_fit_ref 1.032
_refine_ls_hydrogen_treatment constr
_refine_ls_matrix_type full
_refine_ls_number_parameters 260
_refine_ls_number_reflns 7455
_refine_ls_number_restraints 97
_refine_ls_restrained_S_all 1.031
_refine_ls_R_factor_all 0.0600
_refine_ls_R_factor_gt 0.0367
_refine_ls_shift/su_max 0.003
_refine_ls_shift/su_mean 0.000
_refine_ls_structure_factor_coef Fsqd
_refine_ls_weighting_details 'w=1/[\s^2^(Fo^2^)+(0.0423P)^2^+1.9080P] where P=(Fo^2^+2Fc^2^)/3'
_refine_ls_weighting_scheme calc
_refine_ls_wR_factor_gt 0.0819
_refine_ls_wR_factor_ref 0.0899
_reflns_number_gt 5641
_reflns_number_total 7455
_reflns_threshold_expression 'I > 2\s(I)'
_cod_data_source_file c6dt01272h2.cif
_cod_data_source_block I
_cod_depositor_comments 'Adding full bibliography for 7039142--7039144.cif.'
_cod_database_code 7039144

loop_
_space_group_symop_operation_xyz
'x, y, z'
'-x, y, -z+1/2'
'x+1/2, y+1/2, z'
'-x+1/2, y+1/2, -z+1/2'
'-x, -y, -z'
'x, -y, z-1/2'
'-x+1/2, -y+1/2, -z'
'x+1/2, -y+1/2, z-1/2'

loop_
_atom_site_type_symbol
_atom_site_label
_atom_site_fract_x
_atom_site_fract_y
_atom_site_fract_z
_atom_site_U_iso_or_equiv
_atom_site_adp_type
_atom_site_calc_flag
_atom_site_refinement_flags_adp
_atom_site_refinement_flags_occupancy
_atom_site_refinement_flags_posn
_atom_site_occupancy
_atom_site_disorder_assembly
_atom_site_disorder_group
Cu Cu1 0.19770(2) 0.70436(2) 0.44537(2) 0.01085(5) Uani d . . . 1.0 . .
B B1 0.34887(7) 0.65629(8) 0.36813(15) 0.0112(3) Uani d . . . 1.0 . .
C C1 0.32774(11) 0.96851(10) 0.2891(2) 0.0382(5) Uani d . . . 1.0 . .
H H1A 0.3612 0.9749 0.2335 0.057 Uiso calc U . R 1.0 . .
H H1B 0.3144 1.0149 0.3178 0.057 Uiso calc U . R 1.0 . .
H H1C 0.2894 0.9444 0.2422 0.057 Uiso calc U . R 1.0 . .
C C2 0.35601(8) 0.92412(8) 0.40359(16) 0.0205(3) Uani d . . . 1.0 . .
H H2 0.3214 0.9198 0.4599 0.025 Uiso calc U . R 1.0 . .
C C3 0.41575(11) 0.96005(11) 0.4800(2) 0.0435(5) Uani d . . . 1.0 . .
H H3A 0.4318 0.9313 0.5549 0.065 Uiso calc U . R 1.0 . .
H H3B 0.4032 1.0071 0.5071 0.065 Uiso calc U . R 1.0 . .
H H3C 0.4506 0.9648 0.4271 0.065 Uiso calc U . R 1.0 . .
C C4 0.37290(7) 0.85126(8) 0.36493(14) 0.0147(3) Uani d . . . 1.0 . .
C C5 0.41348(8) 0.83166(8) 0.27650(15) 0.0183(3) Uani d . . . 1.0 . .
H H5 0.4363 0.8619 0.2268 0.022 Uiso calc U . R 1.0 . .
C C6 0.41293(7) 0.75866(8) 0.27738(14) 0.0157(3) Uani d . . . 1.0 . .
H H6 0.4361 0.7293 0.2267 0.019 Uiso calc U . R 1.0 . .
C C7 0.40352(7) 0.60129(8) 0.32998(14) 0.0138(3) Uani d . . . 1.0 . .
H H7 0.4133 0.6142 0.2437 0.017 Uiso calc U . R 1.0 . .
C C8 0.46757(7) 0.60828(8) 0.42530(15) 0.0173(3) Uani d . . . 1.0 . .
H H8A 0.4994 0.5726 0.4038 0.021 Uiso calc U . R 1.0 . .
H H8B 0.4867 0.6557 0.4152 0.021 Uiso calc U . R 1.0 . .
C C9 0.45885(7) 0.59855(8) 0.56502(14) 0.0172(3) Uani d . . . 1.0 . .
H H9A 0.4993 0.6148 0.6197 0.021 Uiso calc U . R 1.0 . .
H H9B 0.4535 0.5475 0.5817 0.021 Uiso calc U . R 1.0 . .
C C10 0.39954(7) 0.63899(8) 0.60199(13) 0.0154(3) Uani d . . . 1.0 . .
H H10A 0.4112 0.6897 0.6116 0.018 Uiso calc U . R 1.0 . .
H H10B 0.3912 0.6216 0.6858 0.018 Uiso calc U . R 1.0 . .
C C11 0.33537(7) 0.63232(7) 0.50691(13) 0.0121(3) Uani d . . . 1.0 . .
H H11 0.3022 0.6654 0.5343 0.015 Uiso calc U . R 1.0 . .
C C12 0.30520(7) 0.55725(8) 0.49612(14) 0.0157(3) Uani d . . . 1.0 . .
H H12A 0.2976 0.542 0.5816 0.019 Uiso calc U . R 1.0 . .
H H12B 0.2619 0.5597 0.4415 0.019 Uiso calc U . R 1.0 . .
C C13 0.34697(8) 0.50058(8) 0.44189(15) 0.0185(3) Uani d . . . 1.0 . .
H H13A 0.3834 0.4864 0.5088 0.022 Uiso calc U . R 1.0 . .
H H13B 0.3193 0.4583 0.419 0.022 Uiso calc U . R 1.0 . .
C C14 0.37613(8) 0.52513(8) 0.32438(15) 0.0182(3) Uani d . . . 1.0 . .
H H14A 0.3416 0.5212 0.2492 0.022 Uiso calc U . R 1.0 . .
H H14B 0.412 0.4923 0.3113 0.022 Uiso calc U . R 1.0 . .
C C15 0.28006(7) 0.64018(8) 0.14207(14) 0.0169(3) Uani d . . . 1.0 . .
H H15 0.3144 0.6206 0.1024 0.02 Uiso calc U . R 1.0 . .
C C16 0.21822(8) 0.65746(8) 0.08095(14) 0.0183(3) Uani d . . . 1.0 . .
H H16 0.2017 0.6524 -0.0068 0.022 Uiso calc U . R 1.0 . .
C C17 0.18525(7) 0.68400(8) 0.17563(14) 0.0146(3) Uani d . . D 1.0 . .
C C18 0.11736(8) 0.71459(9) 0.16351(16) 0.0241(4) Uani d U . D 1.0 . .
H H18 0.1179 0.7557 0.2229 0.029 Uiso calc U P R 0.043(4) A 2
H H18A 0.1085 0.7277 0.2504 0.029 Uiso calc U P R 0.957(4) A 1
C C19 0.11569(13) 0.78261(12) 0.0839(2) 0.0433(7) Uani d U P D 0.957(4) A 1
H H19A 0.1478 0.8164 0.1263 0.065 Uiso calc U P R 0.957(4) A 1
H H19B 0.0716 0.8035 0.0749 0.065 Uiso calc U P R 0.957(4) A 1
H H19C 0.1266 0.7713 -0.0004 0.065 Uiso calc U P R 0.957(4) A 1
C C20 0.06510(10) 0.66255(15) 0.1070(3) 0.0472(7) Uani d U P D 0.957(4) A 1
H H20A 0.0732 0.6485 0.0221 0.071 Uiso calc U P R 0.957(4) A 1
H H20B 0.0217 0.6848 0.1009 0.071 Uiso calc U P R 0.957(4) A 1
H H20C 0.0665 0.6206 0.1615 0.071 Uiso calc U P R 0.957(4) A 1
C C19A 0.0920(14) 0.739(3) 0.031(3) 0.049(9) Uani d U P D 0.043(4) A 2
H H19D 0.0782 0.6982 -0.0228 0.074 Uiso calc U P R 0.043(4) A 2
H H19E 0.1269 0.7646 -0.0036 0.074 Uiso calc U P R 0.043(4) A 2
H H19F 0.0544 0.7709 0.0328 0.074 Uiso calc U P R 0.043(4) A 2
C C20A 0.0719(10) 0.6556(17) 0.205(5) 0.040(8) Uani d U P D 0.043(4) A 2
H H20D 0.0265 0.673 0.1958 0.06 Uiso calc U P R 0.043(4) A 2
H H20E 0.0867 0.6433 0.2944 0.06 Uiso calc U P R 0.043(4) A 2
H H20F 0.0739 0.6136 0.1521 0.06 Uiso calc U P R 0.043(4) A 2
N N1 0.34950(6) 0.79284(6) 0.41533(11) 0.0119(2) Uani d . . . 1.0 . .
N N2 0.37479(6) 0.73516(6) 0.36057(11) 0.0119(2) Uani d . . . 1.0 . .
N N3 0.28430(6) 0.65530(6) 0.26656(11) 0.0117(2) Uani d . . . 1.0 . .
N N4 0.22521(6) 0.68298(6) 0.28807(11) 0.0109(2) Uani d . . . 1.0 . .

loop_
_atom_site_aniso_label
_atom_site_aniso_U_11
_atom_site_aniso_U_22
_atom_site_aniso_U_33
_atom_site_aniso_U_12
_atom_site_aniso_U_13
_atom_site_aniso_U_23
Cu1 0.01081(8) 0.01016(8) 0.01192(8) 0.00155(6) 0.00288(5) -0.00070(6)
B1 0.0098(6) 0.0107(7) 0.0132(7) 0.0006(5) 0.0019(5) -0.0007(5)
C1 0.0482(12) 0.0225(9) 0.0438(12) 0.0133(9) 0.0065(10) 0.0079(8)
C2 0.0217(8) 0.0114(7) 0.0306(9) 0.0005(6) 0.0105(6) 0.0005(6)
C3 0.0427(12) 0.0259(10) 0.0588(14) -0.0011(9) -0.0027(10) -0.0175(10)
C4 0.0130(6) 0.0122(6) 0.0194(7) -0.0001(5) 0.0033(5) 0.0003(5)
C5 0.0180(7) 0.0171(7) 0.0216(7) -0.0016(6) 0.0090(6) 0.0033(6)
C6 0.0148(6) 0.0169(7) 0.0168(7) 0.0001(5) 0.0072(5) -0.0010(5)
C7 0.0135(6) 0.0133(6) 0.0151(6) 0.0020(5) 0.0039(5) -0.0025(5)
C8 0.0119(6) 0.0163(7) 0.0239(7) 0.0032(5) 0.0031(5) -0.0012(6)
C9 0.0134(6) 0.0167(7) 0.0201(7) 0.0024(5) -0.0014(5) 0.0013(6)
C10 0.0174(7) 0.0147(6) 0.0133(6) 0.0024(5) 0.0003(5) -0.0002(5)
C11 0.0116(6) 0.0117(6) 0.0133(6) 0.0031(5) 0.0025(5) -0.0003(5)
C12 0.0147(6) 0.0136(6) 0.0187(7) 0.0011(5) 0.0024(5) 0.0034(5)
C13 0.0183(7) 0.0104(6) 0.0263(8) 0.0011(5) 0.0017(6) 0.0001(6)
C14 0.0195(7) 0.0131(7) 0.0222(7) 0.0029(5) 0.0032(6) -0.0057(6)
C15 0.0179(7) 0.0204(7) 0.0131(6) 0.0017(6) 0.0042(5) -0.0035(5)
C16 0.0213(7) 0.0223(7) 0.0110(6) 0.0033(6) 0.0010(5) -0.0023(6)
C17 0.0158(6) 0.0141(6) 0.0132(6) 0.0019(5) -0.0001(5) -0.0003(5)
C18 0.0201(7) 0.0317(9) 0.0187(7) 0.0120(6) -0.0033(6) -0.0060(6)
C19 0.0567(15) 0.0444(13) 0.0277(10) 0.0344(11) 0.0024(10) 0.0068(9)
C20 0.0189(10) 0.0668(17) 0.0535(16) 0.0007(10) -0.0031(9) -0.0273(13)
C19A 0.053(16) 0.053(16) 0.036(8) 0.004(13) -0.016(8) 0.005(9)
C20A 0.019(11) 0.044(11) 0.055(15) 0.021(9) -0.003(11) 0.013(11)
N1 0.0126(5) 0.0096(5) 0.0139(5) 0.0018(4) 0.0036(4) -0.0005(4)
N2 0.0126(5) 0.0113(5) 0.0127(5) 0.0015(4) 0.0046(4) -0.0006(4)
N3 0.0111(5) 0.0126(5) 0.0118(5) 0.0018(4) 0.0029(4) -0.0013(4)
N4 0.0108(5) 0.0104(5) 0.0115(5) 0.0023(4) 0.0015(4) -0.0004(4)

loop_
_atom_type_symbol
_atom_type_description
_atom_type_scat_dispersion_real
_atom_type_scat_dispersion_imag
_atom_type_scat_source
C C 0.0033 0.0016 'International Tables Vol C Tables 4.2.6.8 and 6.1.1.4'
H H 0.0000 0.0000 'International Tables Vol C Tables 4.2.6.8 and 6.1.1.4'
B B 0.0013 0.0007 'International Tables Vol C Tables 4.2.6.8 and 6.1.1.4'
N N 0.0061 0.0033 'International Tables Vol C Tables 4.2.6.8 and 6.1.1.4'
Cu Cu 0.3201 1.2651 'International Tables Vol C Tables 4.2.6.8 and 6.1.1.4'

loop_
_geom_angle_atom_site_label_1
_geom_angle_atom_site_label_2
_geom_angle_atom_site_label_3
_geom_angle_site_symmetry_1
_geom_angle_site_symmetry_3
_geom_angle
N4 Cu1 N1 . 7_566 163.32(5)
N4 Cu1 Cu1 . 7_566 100.49(4)
N1 Cu1 Cu1 7_566 7_566 96.16(4)
N3 B1 N2 . . 103.31(11)
N3 B1 C11 . . 112.44(11)
N2 B1 C11 . . 114.58(11)
N3 B1 C7 . . 111.26(11)
N2 B1 C7 . . 109.68(11)
C11 B1 C7 . . 105.70(11)
C4 C2 C1 . . 111.34(14)
C4 C2 C3 . . 110.78(14)
C1 C2 C3 . . 111.26(16)
N1 C4 C5 . . 109.65(13)
N1 C4 C2 . . 122.26(13)
C5 C4 C2 . . 128.09(14)
C6 C5 C4 . . 104.71(13)
N2 C6 C5 . . 109.93(13)
C14 C7 C8 . . 112.08(12)
C14 C7 B1 . . 110.08(12)
C8 C7 B1 . . 109.57(11)
C9 C8 C7 . . 114.50(12)
C8 C9 C10 . . 113.59(12)
C9 C10 C11 . . 115.11(12)
C10 C11 C12 . . 114.71(11)
C10 C11 B1 . . 109.33(11)
C12 C11 B1 . . 108.22(11)
C13 C12 C11 . . 115.21(12)
C14 C13 C12 . . 113.80(12)
C13 C14 C7 . . 115.74(12)
N3 C15 C16 . . 109.49(13)
C15 C16 C17 . . 105.02(13)
N4 C17 C16 . . 109.89(13)
N4 C17 C18 . . 121.24(13)
C16 C17 C18 . . 128.76(13)
C17 C18 C19A . . 112.8(12)
C17 C18 C20 . . 112.40(15)
C17 C18 C19 . . 108.25(16)
C20 C18 C19 . . 111.60(18)
C17 C18 C20A . . 106.9(10)
C19A C18 C20A . . 110.5(15)
C4 N1 N2 . . 107.45(11)
C4 N1 Cu1 . 7_566 123.07(10)
N2 N1 Cu1 . 7_566 128.78(9)
C6 N2 N1 . . 108.26(12)
C6 N2 B1 . . 125.23(12)
N1 N2 B1 . . 124.80(11)
C15 N3 N4 . . 108.46(11)
C15 N3 B1 . . 126.83(12)
N4 N3 B1 . . 123.69(11)
C17 N4 N3 . . 107.14(11)
C17 N4 Cu1 . . 124.10(10)
N3 N4 Cu1 . . 128.24(9)

loop_
_geom_bond_atom_site_label_1
_geom_bond_atom_site_label_2
_geom_bond_site_symmetry_2
_geom_bond_distance
Cu1 N4 . 1.8905(12)
Cu1 N1 7_566 1.8916(12)
Cu1 Cu1 7_566 2.8649(4)
B1 N3 . 1.5825(19)
B1 N2 . 1.589(2)
B1 C11 . 1.609(2)
B1 C7 . 1.627(2)
C1 C2 . 1.522(2)
C2 C4 . 1.493(2)
C2 C3 . 1.528(3)
C4 N1 . 1.3473(18)
C4 C5 . 1.399(2)
C5 C6 . 1.379(2)
C6 N2 . 1.3439(18)
C7 C14 . 1.543(2)
C7 C8 . 1.544(2)
C8 C9 . 1.536(2)
C9 C10 . 1.540(2)
C10 C11 . 1.5438(19)
C11 C12 . 1.545(2)
C12 C13 . 1.538(2)
C13 C14 . 1.538(2)
C15 N3 . 1.3463(18)
C15 C16 . 1.379(2)
C16 C17 . 1.390(2)
C17 N4 . 1.3473(18)
C17 C18 . 1.499(2)
C18 C19A . 1.504(14)
C18 C20 . 1.513(3)
C18 C19 . 1.537(3)
C18 C20A . 1.563(14)
N1 N2 . 1.3745(16)
N1 Cu1 7_566 1.8916(12)
N3 N4 . 1.3737(16)
